data_4110028
loop_
_publ_author_name
'Michael R. Luzung'
'Pablo Maule\'on'
'F. Dean Toste'

_publ_section_title
;
 Gold(I)-Catalyzed [2 + 2]-Cycloaddition of Allenenes
;
_journal_name_full 'Journal of the American Chemical Society'
_journal_page_first 12402
_journal_page_last 12403
_journal_paper_doi 10.1021/ja075412n
_journal_volume 129
_journal_year 2007
_chemical_formula_moiety 'C22 H25 N O2 S '
_chemical_formula_sum 'C22 H25 N O2 S'
_chemical_formula_weight 367.51
_space_group_IT_number 14
_symmetry_cell_setting monoclinic
_symmetry_Int_Tables_number 14
_symmetry_space_group_name_Hall '-P 2ybc'
_symmetry_space_group_name_H-M 'P 1 21/c 1'
_audit_creation_date 'Fri Apr 27 17:32:12 2007'
_audit_creation_method 'by teXsan'
_cell_angle_alpha 90
_cell_angle_beta 93.883(3)
_cell_angle_gamma 90
_cell_formula_units_Z 4
_cell_length_a 14.277(3)
_cell_length_b 7.424(1)
_cell_length_c 18.000(3)
_cell_measurement_reflns_used 1818
_cell_measurement_temperature 119.2
_cell_measurement_theta_max 25.5
_cell_measurement_theta_min 3.5
_cell_volume 1903.5(6)
_computing_cell_refinement 'Bruker-AXS SAINT v6.40'
_computing_data_collection 'Bruker-AXS SMART v5.054'
_computing_data_reduction 'Bruker-AXS SAINT v6.40'
_computing_publication_material teXsan
_computing_structure_refinement teXsan
_computing_structure_solution SIR97
_diffrn_measured_fraction_theta_full 0.9356
_diffrn_measured_fraction_theta_max 0.9356
_diffrn_measurement_device_type 'Bruker SMART 1000'
_diffrn_measurement_method \w-scans
_diffrn_radiation_type 'Mo K\a'
_diffrn_radiation_wavelength 0.7107
_diffrn_reflns_av_R_equivalents 0.023
_diffrn_reflns_limit_h_max 17
_diffrn_reflns_limit_h_min 0
_diffrn_reflns_limit_k_max 9
_diffrn_reflns_limit_k_min 0
_diffrn_reflns_limit_l_max 22
_diffrn_reflns_limit_l_min -21
_diffrn_reflns_number 9208
_diffrn_reflns_theta_full 26.38
_diffrn_reflns_theta_max 26.38
_diffrn_standards_decay_% 0
_diffrn_standards_interval_count 0
_diffrn_standards_interval_time 0
_diffrn_standards_number 0
_exptl_absorpt_coefficient_mu 0.186
_exptl_absorpt_correction_T_max 0.978
_exptl_absorpt_correction_T_min 0.880
_exptl_absorpt_correction_type empirical
_exptl_absorpt_process_details 'Blessing, 1995'
_exptl_crystal_colour colorless
_exptl_crystal_density_diffrn 1.282
_exptl_crystal_description bladelike
_exptl_crystal_F_000 784.00
_exptl_crystal_size_max 0.250
_exptl_crystal_size_mid 0.240
_exptl_crystal_size_min 0.120
_refine_diff_density_max 0.39
_refine_diff_density_min -0.18
_refine_ls_extinction_method none
_refine_ls_goodness_of_fit_ref 1.813
_refine_ls_hydrogen_treatment constr
_refine_ls_number_parameters 235
_refine_ls_number_reflns 2297
_refine_ls_R_factor_all 0.0802
_refine_ls_R_factor_gt 0.0428
_refine_ls_shift/su_max 1.2513
_refine_ls_structure_factor_coef F
_refine_ls_weighting_details 'w = 1/[\s^2^(Fo) + 0.00022|Fo|^2^]'
_refine_ls_weighting_scheme calc
_refine_ls_wR_factor_all 0.0516
_refine_ls_wR_factor_ref 0.0465
_reflns_number_gt 2297
_reflns_number_total 3645
_reflns_threshold_expression F^2^>3.0\s(F^2^)
_cod_data_source_file ja075412nsi20070720_040613.cif
_cod_data_source_block Mike_Luzung_mrl-9-006
_cod_original_sg_symbol_H-M 'P 21/c '
_cod_original_formula_sum 'C22 H25 N O2 S '
_cod_database_code 4110028

loop_
_symmetry_equiv_pos_as_xyz
x,y,z
-x,1/2+y,1/2-z
-x,-y,-z
x,1/2-y,1/2+z

loop_
_atom_site_label
_atom_site_type_symbol
_atom_site_fract_x
_atom_site_fract_y
_atom_site_fract_z
_atom_site_U_iso_or_equiv
_atom_site_adp_type
_atom_site_occupancy
_atom_site_calc_flag
S1 S -0.83942(5) -0.88569(9) -0.29788(4) 0.0292(2) Uani 1.00 d
O1 O -0.7636(1) -0.9961(2) -0.3202(1) 0.0341(5) Uani 1.00 d
O2 O -0.9003(1) -0.9510(2) -0.24369(10) 0.0370(6) Uani 1.00 d
N1 N -0.7915(1) -0.7000(3) -0.2642(1) 0.0236(6) Uani 1.00 d
C1 C -0.7293(2) -0.6018(3) -0.3122(1) 0.0249(7) Uani 1.00 d
C2 C -0.7051(2) -0.4328(3) -0.2673(1) 0.0230(7) Uani 1.00 d
C3 C -0.6382(2) -0.4585(3) -0.1995(1) 0.0232(7) Uani 1.00 d
C4 C -0.7146(2) -0.4245(3) -0.1454(1) 0.0240(7) Uani 1.00 d
C5 C -0.7862(2) -0.4068(3) -0.2146(1) 0.0223(7) Uani 1.00 d
C6 C -0.8524(2) -0.5641(3) -0.2309(1) 0.0277(8) Uani 1.00 d
C7 C -0.5463(2) -0.4881(3) -0.1910(1) 0.0271(8) Uani 1.00 d
C8 C -0.4875(2) -0.5008(4) -0.2564(2) 0.0351(8) Uani 1.00 d
C9 C -0.4963(2) -0.5081(4) -0.1160(2) 0.0440(9) Uani 1.00 d
C10 C -0.6973(2) -0.2598(3) -0.0976(1) 0.0235(7) Uani 1.00 d
C11 C -0.6918(2) -0.0907(3) -0.1296(1) 0.0266(7) Uani 1.00 d
C12 C -0.6693(2) 0.0600(4) -0.0873(2) 0.0384(9) Uani 1.00 d
C13 C -0.6518(2) 0.0445(4) -0.0111(2) 0.0464(10) Uani 1.00 d
C14 C -0.6582(2) -0.1222(4) 0.0221(1) 0.0431(9) Uani 1.00 d
C15 C -0.6808(2) -0.2728(4) -0.0206(1) 0.0319(8) Uani 1.00 d
C16 C -0.9088(2) -0.8287(3) -0.3791(1) 0.0250(7) Uani 1.00 d
C17 C -1.0007(2) -0.7717(3) -0.3747(1) 0.0304(8) Uani 1.00 d
C18 C -1.0537(2) -0.7257(4) -0.4390(2) 0.0324(8) Uani 1.00 d
C19 C -1.0166(2) -0.7335(3) -0.5079(2) 0.0305(8) Uani 1.00 d
C20 C -0.9244(2) -0.7876(4) -0.5112(1) 0.0341(8) Uani 1.00 d
C21 C -0.8700(2) -0.8349(4) -0.4476(2) 0.0307(8) Uani 1.00 d
C22 C -1.0755(2) -0.6841(4) -0.5777(2) 0.0432(9) Uani 1.00 d
H1 H -0.6746 -0.6699 -0.3201 0.0299 Uiso 1.00 calc
H2 H -0.7609 -0.5729 -0.3588 0.0299 Uiso 1.00 calc
H3 H -0.6925 -0.3301 -0.2965 0.0277 Uiso 1.00 calc
H4 H -0.7264 -0.5282 -0.1165 0.0288 Uiso 1.00 calc
H5 H -0.8158 -0.2923 -0.2190 0.0267 Uiso 1.00 calc
H6 H -0.9031 -0.5304 -0.2649 0.0333 Uiso 1.00 calc
H7 H -0.8764 -0.6084 -0.1864 0.0333 Uiso 1.00 calc
H8 H -0.5258 -0.4820 -0.3009 0.0422 Uiso 1.00 calc
H9 H -0.4595 -0.6168 -0.2576 0.0422 Uiso 1.00 calc
H10 H -0.4397 -0.4116 -0.2523 0.0422 Uiso 1.00 calc
H11 H -0.4530 -0.4120 -0.1078 0.0527 Uiso 1.00 calc
H12 H -0.5407 -0.5054 -0.0790 0.0527 Uiso 1.00 calc
H13 H -0.4636 -0.6196 -0.1135 0.0527 Uiso 1.00 calc
H14 H -0.7039 -0.0782 -0.1819 0.0319 Uiso 1.00 calc
H15 H -0.6657 0.1745 -0.1106 0.0461 Uiso 1.00 calc
H16 H -0.6355 0.1478 0.0181 0.0556 Uiso 1.00 calc
H17 H -0.6470 -0.1336 0.0745 0.0517 Uiso 1.00 calc
H18 H -0.6852 -0.3869 0.0028 0.0383 Uiso 1.00 calc
H19 H -1.0272 -0.7643 -0.3277 0.0365 Uiso 1.00 calc
H20 H -1.1168 -0.6880 -0.4358 0.0389 Uiso 1.00 calc
H21 H -0.8977 -0.7926 -0.5581 0.0410 Uiso 1.00 calc
H22 H -0.8066 -0.8713 -0.4509 0.0369 Uiso 1.00 calc
H23 H -1.0980 -0.5644 -0.5735 0.0517 Uiso 1.00 calc
H24 H -1.1271 -0.7645 -0.5841 0.0517 Uiso 1.00 calc
H25 H -1.0383 -0.6924 -0.6194 0.0517 Uiso 1.00 calc

loop_
_atom_site_aniso_label
_atom_site_aniso_U_11
_atom_site_aniso_U_22
_atom_site_aniso_U_33
_atom_site_aniso_U_12
_atom_site_aniso_U_13
_atom_site_aniso_U_23
S1 0.0313(4) 0.0236(3) 0.0313(4) -0.0028(3) -0.0076(3) 0.0042(3)
O1 0.035(1) 0.0234(10) 0.042(1) 0.0056(9) -0.0088(9) -0.0004(9)
O2 0.039(1) 0.038(1) 0.033(1) -0.0126(9) -0.0037(9) 0.0126(9)
N1 0.022(1) 0.023(1) 0.025(1) -0.0018(10) 0.0013(10) 0.0020(10)
C1 0.022(1) 0.031(1) 0.022(1) 0.001(1) -0.001(1) 0.002(1)
C2 0.023(1) 0.023(1) 0.024(1) -0.001(1) 0.002(1) 0.004(1)
C3 0.027(2) 0.018(1) 0.024(1) -0.001(1) -0.001(1) -0.001(1)
C4 0.026(1) 0.023(1) 0.022(1) 0.000(1) 0.001(1) 0.003(1)
C5 0.021(1) 0.021(1) 0.024(1) 0.002(1) 0.001(1) 0.001(1)
C6 0.025(1) 0.035(2) 0.024(1) -0.001(1) 0.001(1) 0.002(1)
C7 0.025(2) 0.023(1) 0.033(2) 0.002(1) -0.003(1) -0.004(1)
C8 0.024(2) 0.030(2) 0.051(2) -0.000(1) 0.003(1) -0.010(1)
C9 0.032(2) 0.051(2) 0.048(2) 0.009(2) -0.010(1) -0.006(2)
C10 0.020(1) 0.027(1) 0.023(1) 0.003(1) 0.003(1) 0.000(1)
C11 0.030(2) 0.029(2) 0.020(1) 0.003(1) 0.002(1) 0.001(1)
C12 0.045(2) 0.028(2) 0.042(2) 0.005(1) 0.003(2) -0.002(1)
C13 0.060(2) 0.038(2) 0.041(2) 0.010(2) -0.002(2) -0.017(2)
C14 0.057(2) 0.050(2) 0.021(2) 0.014(2) -0.002(1) -0.010(2)
C15 0.041(2) 0.032(2) 0.023(2) 0.006(1) 0.003(1) 0.003(1)
C16 0.023(2) 0.021(1) 0.030(2) -0.004(1) -0.004(1) 0.000(1)
C17 0.026(2) 0.031(2) 0.035(2) -0.007(1) 0.001(1) 0.005(1)
C18 0.021(2) 0.030(2) 0.045(2) -0.003(1) -0.005(1) 0.005(1)
C19 0.033(2) 0.020(1) 0.036(2) -0.003(1) -0.012(1) 0.001(1)
C20 0.043(2) 0.033(2) 0.026(2) 0.003(1) -0.001(1) -0.005(1)
C21 0.028(2) 0.031(2) 0.033(2) 0.005(1) -0.004(1) -0.008(1)
C22 0.049(2) 0.032(2) 0.045(2) -0.004(2) -0.018(2) 0.002(1)

loop_
_atom_type_symbol
_atom_type_description
_atom_type_scat_dispersion_real
_atom_type_scat_dispersion_imag
_atom_type_scat_source
S S 0.125 0.123
;International Tables for Crystallography
(1992, Vol. C, Tables 4.2.6.8 and 6.1.1.1)
;
O O 0.011 0.006
;International Tables for Crystallography
(1992, Vol. C, Tables 4.2.6.8 and 6.1.1.1)
;
N N 0.006 0.003
;International Tables for Crystallography
(1992, Vol. C, Tables 4.2.6.8 and 6.1.1.1)
;
C C 0.003 0.002
;International Tables for Crystallography
(1992, Vol. C, Tables 4.2.6.8 and 6.1.1.1)
;
H H 0.000 0.000
;International Tables for Crystallography
(1992, Vol. C, Table 6.1.1.2)
;

loop_
_geom_angle_atom_site_label_1
_geom_angle_atom_site_label_2
_geom_angle_atom_site_label_3
_geom_angle
_geom_angle_publ_flag
O1 S1 O2 120.0(1) ?
O1 S1 N1 106.3(1) ?
O1 S1 C16 107.3(1) ?
O2 S1 N1 106.9(1) ?
O2 S1 C16 108.2(1) ?
N1 S1 C16 107.6(1) ?
S1 N1 C1 117.0(2) ?
S1 N1 C6 118.7(2) ?
C1 N1 C6 107.1(2) ?
N1 C1 C2 102.8(2) ?
C1 C2 C3 115.7(2) ?
C1 C2 C5 106.0(2) ?
C3 C2 C5 88.8(2) ?
C2 C3 C4 93.1(2) ?
C2 C3 C7 132.8(2) ?
C4 C3 C7 134.0(2) ?
C3 C4 C5 87.9(2) ?
C3 C4 C10 113.6(2) ?
C5 C4 C10 117.4(2) ?
C2 C5 C4 90.1(2) ?
C2 C5 C6 105.4(2) ?
C4 C5 C6 117.0(2) ?
N1 C6 C5 103.1(2) ?
C3 C7 C8 121.5(2) ?
C3 C7 C9 121.9(2) ?
C8 C7 C9 116.6(2) ?
C4 C10 C11 120.7(2) ?
C4 C10 C15 121.4(2) ?
C11 C10 C15 117.7(2) ?
C10 C11 C12 121.6(2) ?
C11 C12 C13 120.0(3) ?
C12 C13 C14 119.4(3) ?
C13 C14 C15 120.2(3) ?
C10 C15 C14 121.0(2) ?
S1 C16 C17 120.5(2) ?
S1 C16 C21 119.6(2) ?
C17 C16 C21 119.9(2) ?
C16 C17 C18 119.5(2) ?
C17 C18 C19 121.4(3) ?
C18 C19 C20 118.3(2) ?
C18 C19 C22 120.8(3) ?
C20 C19 C22 121.0(3) ?
C19 C20 C21 121.4(3) ?
C16 C21 C20 119.5(2) ?
N1 C1 H1 111.118 no
N1 C1 H2 111.093 no
C2 C1 H1 111.119 no
C2 C1 H2 111.090 no
H1 C1 H2 109.465 no
C1 C2 H3 114.479 no
C3 C2 H3 114.446 no
C5 C2 H3 114.467 no
C3 C4 H4 111.975 no
C5 C4 H4 111.961 no
C10 C4 H4 111.970 no
C2 C5 H5 113.877 no
C4 C5 H5 113.888 no
C6 C5 H5 113.859 no
N1 C6 H6 111.057 no
N1 C6 H7 111.038 no
C5 C6 H6 111.059 no
C5 C6 H7 111.031 no
H6 C6 H7 109.462 no
C7 C8 H8 109.471 no
C7 C8 H9 109.476 no
C7 C8 H10 109.465 no
H8 C8 H9 109.483 no
H8 C8 H10 109.472 no
H9 C8 H10 109.460 no
C7 C9 H11 109.413 no
C7 C9 H12 109.432 no
C7 C9 H13 109.445 no
H11 C9 H12 109.494 no
H11 C9 H13 109.509 no
H12 C9 H13 109.535 no
C10 C11 H14 119.184 no
C12 C11 H14 119.181 no
C11 C12 H15 120.031 no
C13 C12 H15 119.990 no
C12 C13 H16 120.275 no
C14 C13 H16 120.286 no
C13 C14 H17 119.869 no
C15 C14 H17 119.889 no
C10 C15 H18 119.519 no
C14 C15 H18 119.508 no
C16 C17 H19 120.206 no
C18 C17 H19 120.257 no
C17 C18 H20 119.307 no
C19 C18 H20 119.275 no
C19 C20 H21 119.299 no
C21 C20 H21 119.277 no
C16 C21 H22 120.248 no
C20 C21 H22 120.278 no
C19 C22 H23 109.437 no
C19 C22 H24 109.426 no
C19 C22 H25 109.407 no
H23 C22 H24 109.536 no
H23 C22 H25 109.520 no
H24 C22 H25 109.501 no

loop_
_geom_bond_atom_site_label_1
_geom_bond_atom_site_label_2
_geom_bond_distance
_geom_bond_publ_flag
S1 O1 1.436(2) yes
S1 O2 1.434(2) yes
S1 N1 1.637(2) yes
S1 C16 1.761(3) yes
N1 C1 1.472(3) yes
N1 C6 1.485(3) yes
C1 C2 1.518(3) yes
C2 C3 1.512(3) yes
C2 C5 1.558(3) yes
C3 C4 1.532(3) yes
C3 C7 1.329(3) yes
C4 C5 1.562(3) yes
C4 C10 1.506(3) yes
C5 C6 1.518(3) yes
C7 C8 1.495(4) yes
C7 C9 1.490(4) yes
C10 C11 1.385(3) yes
C10 C15 1.393(3) yes
C11 C12 1.378(4) yes
C12 C13 1.382(4) yes
C13 C14 1.381(4) yes
C14 C15 1.383(4) yes
C16 C17 1.387(3) yes
C16 C21 1.387(4) yes
C17 C18 1.382(4) yes
C18 C19 1.383(4) yes
C19 C20 1.382(4) yes
C19 C22 1.509(4) yes
C20 C21 1.383(4) yes
C1 H1 0.950 no
C1 H2 0.950 no
C2 H3 0.950 no
C4 H4 0.950 no
C5 H5 0.950 no
C6 H6 0.950 no
C6 H7 0.950 no
C8 H8 0.950 no
C8 H9 0.950 no
C8 H10 0.950 no
C9 H11 0.950 no
C9 H12 0.950 no
C9 H13 0.950 no
C11 H14 0.950 no
C12 H15 0.950 no
C13 H16 0.950 no
C14 H17 0.950 no
C15 H18 0.950 no
C17 H19 0.950 no
C18 H20 0.950 no
C20 H21 0.950 no
C21 H22 0.950 no
C22 H23 0.950 no
C22 H24 0.950 no
C22 H25 0.950 no

loop_
_geom_contact_atom_site_label_1
_geom_contact_atom_site_label_2
_geom_contact_distance
_geom_contact_site_symmetry_2
O1 C2 3.465(3) 1_545
O1 C11 3.583(3) 1_545
O2 C17 3.551(3) 2_344
C8 C11 3.453(4) 2_444
C18 C22 3.559(4) 3_344
C19 C19 3.508(5) 3_344

loop_
_geom_torsion_atom_site_label_1
_geom_torsion_atom_site_label_2
_geom_torsion_atom_site_label_3
_geom_torsion_atom_site_label_4
_geom_torsion
_geom_torsion_site_symmetry_1
_geom_torsion_site_symmetry_2
_geom_torsion_site_symmetry_3
_geom_torsion_site_symmetry_4
_geom_torsion_publ_flag
S1 N1 C1 C2 175.2(2) 1_555 1_555 1_555 1_555 yes
S1 N1 C6 C5 -173.9(2) 1_555 1_555 1_555 1_555 yes
S1 C16 C17 C18 179.3(2) 1_555 1_555 1_555 1_555 yes
S1 C16 C21 C20 -179.1(2) 1_555 1_555 1_555 1_555 yes
O1 S1 N1 C1 53.9(2) 1_555 1_555 1_555 1_555 yes
O1 S1 N1 C6 -175.2(2) 1_555 1_555 1_555 1_555 yes
O1 S1 C16 C17 160.1(2) 1_555 1_555 1_555 1_555 yes
O1 S1 C16 C21 -22.2(2) 1_555 1_555 1_555 1_555 yes
O2 S1 N1 C1 -176.8(2) 1_555 1_555 1_555 1_555 yes
O2 S1 N1 C6 -46.0(2) 1_555 1_555 1_555 1_555 yes
O2 S1 C16 C17 29.2(2) 1_555 1_555 1_555 1_555 yes
O2 S1 C16 C21 -153.0(2) 1_555 1_555 1_555 1_555 yes
N1 S1 C16 C17 -86.0(2) 1_555 1_555 1_555 1_555 yes
N1 S1 C16 C21 91.8(2) 1_555 1_555 1_555 1_555 yes
N1 C1 C2 C3 72.9(2) 1_555 1_555 1_555 1_555 yes
N1 C1 C2 C5 -23.6(2) 1_555 1_555 1_555 1_555 yes
N1 C6 C5 C2 22.0(2) 1_555 1_555 1_555 1_555 yes
N1 C6 C5 C4 -76.2(2) 1_555 1_555 1_555 1_555 yes
C1 N1 S1 C16 -60.8(2) 1_555 1_555 1_555 1_555 yes
C1 N1 C6 C5 -38.7(2) 1_555 1_555 1_555 1_555 yes
C1 C2 C3 C4 -109.8(2) 1_555 1_555 1_555 1_555 yes
C1 C2 C3 C7 73.9(4) 1_555 1_555 1_555 1_555 yes
C1 C2 C5 C4 119.0(2) 1_555 1_555 1_555 1_555 yes
C1 C2 C5 C6 0.9(2) 1_555 1_555 1_555 1_555 yes
C2 C1 N1 C6 39.1(2) 1_555 1_555 1_555 1_555 yes
C2 C3 C4 C5 2.6(2) 1_555 1_555 1_555 1_555 yes
C2 C3 C4 C10 -116.5(2) 1_555 1_555 1_555 1_555 yes
C2 C3 C7 C8 0.6(4) 1_555 1_555 1_555 1_555 yes
C2 C3 C7 C9 179.8(2) 1_555 1_555 1_555 1_555 yes
C2 C5 C4 C3 -2.5(2) 1_555 1_555 1_555 1_555 yes
C2 C5 C4 C10 113.0(2) 1_555 1_555 1_555 1_555 yes
C3 C2 C5 C4 2.6(2) 1_555 1_555 1_555 1_555 yes
C3 C2 C5 C6 -115.6(2) 1_555 1_555 1_555 1_555 yes
C3 C4 C5 C6 104.9(2) 1_555 1_555 1_555 1_555 yes
C3 C4 C10 C11 61.0(3) 1_555 1_555 1_555 1_555 yes
C3 C4 C10 C15 -115.1(3) 1_555 1_555 1_555 1_555 yes
C4 C3 C2 C5 -2.6(2) 1_555 1_555 1_555 1_555 yes
C4 C3 C7 C8 -174.4(2) 1_555 1_555 1_555 1_555 yes
C4 C3 C7 C9 4.8(5) 1_555 1_555 1_555 1_555 yes
C4 C10 C11 C12 -175.2(2) 1_555 1_555 1_555 1_555 yes
C4 C10 C15 C14 175.2(3) 1_555 1_555 1_555 1_555 yes
C5 C2 C3 C7 -179.0(3) 1_555 1_555 1_555 1_555 yes
C5 C4 C3 C7 178.9(3) 1_555 1_555 1_555 1_555 yes
C5 C4 C10 C11 -39.4(3) 1_555 1_555 1_555 1_555 yes
C5 C4 C10 C15 144.5(2) 1_555 1_555 1_555 1_555 yes
C6 N1 S1 C16 70.1(2) 1_555 1_555 1_555 1_555 yes
C6 C5 C4 C10 -139.5(2) 1_555 1_555 1_555 1_555 yes
C7 C3 C4 C10 59.8(4) 1_555 1_555 1_555 1_555 yes
C10 C11 C12 C13 -0.2(4) 1_555 1_555 1_555 1_555 yes
C10 C15 C14 C13 0.1(5) 1_555 1_555 1_555 1_555 yes
C11 C10 C15 C14 -1.0(4) 1_555 1_555 1_555 1_555 yes
C11 C12 C13 C14 -0.7(5) 1_555 1_555 1_555 1_555 yes
C12 C11 C10 C15 1.1(4) 1_555 1_555 1_555 1_555 yes
C12 C13 C14 C15 0.8(5) 1_555 1_555 1_555 1_555 yes
C16 C17 C18 C19 -0.7(4) 1_555 1_555 1_555 1_555 yes
C16 C21 C20 C19 0.3(4) 1_555 1_555 1_555 1_555 yes
C17 C16 C21 C20 -1.4(4) 1_555 1_555 1_555 1_555 yes
C17 C18 C19 C20 -0.4(4) 1_555 1_555 1_555 1_555 yes
C17 C18 C19 C22 179.6(2) 1_555 1_555 1_555 1_555 yes
C18 C17 C16 C21 1.6(4) 1_555 1_555 1_555 1_555 yes
C18 C19 C20 C21 0.6(4) 1_555 1_555 1_555 1_555 yes
C21 C20 C19 C22 -179.4(2) 1_555 1_555 1_555 1_555 yes
